data_9004260
loop_
_publ_author_name
'Burns, P. C.'
'Hawthorne, F. C.'
'MacDonald, D. J.'
'Ventura, G. D.'
'Parodi, G.'

_publ_section_title
;
 The crystal structure of stillwellite
;
_journal_name_full 'The Canadian Mineralogist'
_journal_page_first 147
_journal_page_last 152
_journal_volume 31
_journal_year 1993
_chemical_formula_sum 'B Ca0.01 Ce0.49 La0.35 Nd0.07 O6 Pr0.03 Si Sm0.01 Th0.05'
_chemical_name_mineral Stillwellite-(Ce)
_space_group_IT_number 144
_symmetry_space_group_name_Hall 'P 31'
_symmetry_space_group_name_H-M 'P 31'
_cell_angle_alpha 90
_cell_angle_beta 90
_cell_angle_gamma 120
_cell_length_a 6.841
_cell_length_b 6.841
_cell_length_c 6.702
_cell_formula_units_Z 3
_cell_volume 271.628
_database_code_amcsd 0005293
_exptl_crystal_density_diffrn 5.135
_cod_original_formula_sum 'Ce.49 La.35 Nd.07 Th.05 Pr.03 Ca.01 Sm.01 Si B O6'
_cod_database_code 9004260

loop_
_space_group_symop_operation_xyz
x,y,z
-y,x-y,1/3+z
-x+y,-x,2/3+z

loop_
_atom_site_aniso_label
_atom_site_aniso_U_11
_atom_site_aniso_U_22
_atom_site_aniso_U_33
_atom_site_aniso_U_12
_atom_site_aniso_U_13
_atom_site_aniso_U_23
Ce 0.00500 0.00400 0.00330 0.00200 -0.00020 -0.00020
La 0.00500 0.00400 0.00330 0.00200 -0.00020 -0.00020
Nd 0.00500 0.00400 0.00330 0.00200 -0.00020 -0.00020
Th 0.00500 0.00400 0.00330 0.00200 -0.00020 -0.00020
Pr 0.00500 0.00400 0.00330 0.00200 -0.00020 -0.00020
Ca 0.00500 0.00400 0.00330 0.00200 -0.00020 -0.00020
Sm 0.00500 0.00400 0.00330 0.00200 -0.00020 -0.00020
Si 0.00310 0.00400 0.00090 0.00200 0.00000 -0.00040
B 0.00410 0.01740 0.03330 0.00970 0.01320 0.02090
O1 0.01140 0.00720 0.00510 0.00330 -0.00110 -0.00170
O2 0.01490 0.00580 0.00510 0.00500 -0.00030 -0.00230
O3a 0.00840 0.00630 0.00280 0.00280 0.00170 0.00190
O3b 0.00840 0.00630 0.00280 0.00280 0.00170 0.00190
O4 0.00600 0.00490 0.00560 0.00220 -0.00130 0.00180
O5 0.00750 0.00290 0.00780 0.00240 0.00360 0.00390

loop_
_atom_site_label
_atom_site_fract_x
_atom_site_fract_y
_atom_site_fract_z
_atom_site_occupancy
_atom_site_U_iso_or_equiv
Ce 0.41184 -0.00016 0.00000 0.49000 0.00420
La 0.41184 -0.00016 0.00000 0.35000 0.00420
Nd 0.41184 -0.00016 0.00000 0.07000 0.00420
Th 0.41184 -0.00016 0.00000 0.05000 0.00420
Pr 0.41184 -0.00016 0.00000 0.03000 0.00420
Ca 0.41184 -0.00016 0.00000 0.01000 0.00420
Sm 0.41184 -0.00016 0.00000 0.01000 0.00420
Si 0.41670 0.00010 -0.50080 1.00000 0.00260
B -0.11040 0.00050 0.00600 1.00000 0.01630
O1 0.14160 -0.39610 -0.00420 1.00000 0.00850
O2 0.53400 0.39490 0.00380 1.00000 0.00860
O3a -0.00370 0.05620 -0.78250 1.00000 0.00620
O3b 0.05430 -0.00120 0.11940 1.00000 0.00620
O4 0.65710 -0.19450 0.02140 1.00000 0.00570
O5 0.84930 0.19630 -0.02420 1.00000 0.00620

loop_
_cod_related_entry_id
_cod_related_entry_database
_cod_related_entry_code
1 AMCSD 0005293
